data_1519192
loop_
_publ_author_name
'Threlfall, Terry L'
'Coles, Simon J.'
'Hursthouse, Michael B.'
'Ward, Suzanna C'

_publ_section_title
;
 4-Amino-N-pyridin-2-yl-benzenesulfonamide and 4-methyl-pyridine solvate
;
_journal_name_full 'Crystal Structure Report Archive'
_journal_page_first 160
_journal_year 1998
_chemical_formula_sum 'C17 H18 N4 O2 S'
_chemical_formula_weight 342.41
_space_group_IT_number 14
_symmetry_cell_setting monoclinic
_symmetry_space_group_name_Hall '-P 2ybc'
_symmetry_space_group_name_H-M 'P 1 21/c 1'
_atom_sites_solution_hydrogens geom
_atom_sites_solution_primary direct
_atom_sites_solution_secondary difmap
_cell_angle_alpha 90.00
_cell_angle_beta 99.17(3)
_cell_angle_gamma 90.00
_cell_formula_units_Z 4
_cell_length_a 8.252(2)
_cell_length_b 10.535(2)
_cell_length_c 19.923(4)
_cell_measurement_temperature 150(2)
_cell_volume 1709.9(6)
_computing_cell_refinement 'DENZO & COLLECT'
_computing_data_collection 'DENZO (Otwinowski & Minor, 1997) & COLLECT (Hooft, 1998)'
_computing_data_reduction 'DENZO & COLLECT'
_computing_structure_refinement 'SHELXL-97 (Sheldrick, 1997)'
_computing_structure_solution 'SHELXS-97 (Sheldrick, 1997)'
_diffrn_ambient_temperature 150(2)
_diffrn_detector_area_resol_mean 9.091
_diffrn_measured_fraction_theta_full 0.980
_diffrn_measured_fraction_theta_max 0.980
_diffrn_measurement_device_type 'Nonius KappaCCD'
_diffrn_measurement_method '\f and \w scans'
_diffrn_radiation_monochromator graphite
_diffrn_radiation_source 'Nonius FR591 rotating anode'
_diffrn_radiation_type MoK\a
_diffrn_radiation_wavelength 0.71073
_diffrn_reflns_av_R_equivalents 0.0457
_diffrn_reflns_av_sigmaI/netI 0.0322
_diffrn_reflns_limit_h_max 11
_diffrn_reflns_limit_h_min -11
_diffrn_reflns_limit_k_max 15
_diffrn_reflns_limit_k_min -15
_diffrn_reflns_limit_l_max 28
_diffrn_reflns_limit_l_min -28
_diffrn_reflns_number 36060
_diffrn_reflns_theta_full 30.51
_diffrn_reflns_theta_max 30.51
_diffrn_reflns_theta_min 2.07
_exptl_absorpt_coefficient_mu 0.206
_exptl_absorpt_correction_T_max 0.960
_exptl_absorpt_correction_T_min 0.952
_exptl_absorpt_correction_type multi-scan
_exptl_crystal_colour colourless
_exptl_crystal_density_diffrn 1.330
_exptl_crystal_density_method 'not measured'
_exptl_crystal_description block
_exptl_crystal_F_000 720
_exptl_crystal_size_max 0.25
_exptl_crystal_size_mid 0.2
_exptl_crystal_size_min 0.2
_refine_diff_density_max 0.257
_refine_diff_density_min -0.411
_refine_diff_density_rms 0.051
_refine_ls_extinction_method none
_refine_ls_goodness_of_fit_ref 0.880
_refine_ls_hydrogen_treatment mixed
_refine_ls_matrix_type full
_refine_ls_number_parameters 287
_refine_ls_number_reflns 5111
_refine_ls_number_restraints 0
_refine_ls_restrained_S_all 0.880
_refine_ls_R_factor_all 0.0629
_refine_ls_R_factor_gt 0.0435
_refine_ls_shift/su_max 0.003
_refine_ls_shift/su_mean 0.000
_refine_ls_structure_factor_coef Fsqd
_refine_ls_weighting_details 'calc w=1/[\s^2^(Fo^2^)+(0.0870P)^2^+0.5455P] where P=(Fo^2^+2Fc^2^)/3'
_refine_ls_weighting_scheme calc
_refine_ls_wR_factor_gt 0.1150
_refine_ls_wR_factor_ref 0.1297
_reflns_number_gt 3877
_reflns_number_total 5111
_reflns_threshold_expression >2sigma(I)
_cod_data_source_file eCrystal-160.cif
_cod_data_source_block 98scw004
_cod_depositor_comments
;
Citation :
Threlfall, Terry L and Coles, Simon J. and Hursthouse, Michael B. and 
Ward, Suzanna C (1998) 
University of Southampton, Crystal Structure Report Archive. 
(doi:10.5258/ecrystals/160)

More at:
http://ecrystals.chem.soton.ac.uk/160/
;
_cod_original_sg_symbol_H-M P21/c
_cod_database_code 1519192

loop_
_symmetry_equiv_pos_as_xyz
'x, y, z'
'-x, y+1/2, -z+1/2'
'-x, -y, -z'
'x, -y-1/2, z-1/2'

loop_
_atom_site_label
_atom_site_type_symbol
_atom_site_fract_x
_atom_site_fract_y
_atom_site_fract_z
_atom_site_U_iso_or_equiv
_atom_site_adp_type
_atom_site_occupancy
_atom_site_symmetry_multiplicity
_atom_site_calc_flag
_atom_site_refinement_flags
_atom_site_disorder_assembly
_atom_site_disorder_group
S11 S 0.22563(4) 0.29431(3) 0.143864(17) 0.02933(11) Uani 1 1 d . . .
C17 C 0.15334(16) 0.20802(12) 0.02194(7) 0.0292(3) Uani 1 1 d . . .
C15 C -0.09750(15) 0.30374(12) 0.16249(7) 0.0284(3) Uani 1 1 d . . .
N12 N 0.24895(14) 0.20170(11) 0.08365(6) 0.0305(2) Uani 1 1 d . . .
O11 O 0.36520(12) 0.27381(11) 0.19689(5) 0.0403(3) Uani 1 1 d . . .
N13 N 0.17345(15) 0.10743(12) -0.01874(6) 0.0329(2) Uani 1 1 d . . .
C14 C 0.05162(15) 0.23999(12) 0.17600(6) 0.0269(2) Uani 1 1 d . . .
C13 C 0.06238(16) 0.12805(13) 0.21374(7) 0.0311(3) Uani 1 1 d . . .
C31 C 0.45535(19) 0.30188(14) -0.09090(8) 0.0370(3) Uani 1 1 d . . .
N34 N 0.62825(16) 0.09044(12) -0.03280(6) 0.0372(3) Uani 1 1 d . . .
C36 C 0.4783(2) 0.19536(15) -0.12955(8) 0.0403(3) Uani 1 1 d . . .
O12 O 0.19649(13) 0.42598(9) 0.12428(6) 0.0392(2) Uani 1 1 d . . .
C11 C -0.22477(16) 0.14452(13) 0.22490(7) 0.0299(3) Uani 1 1 d . . .
C18 C 0.0949(2) 0.09484(16) -0.08325(8) 0.0412(3) Uani 1 1 d . . .
N11 N -0.35959(17) 0.09662(15) 0.24775(8) 0.0444(3) Uani 1 1 d . . .
C32 C 0.5189(2) 0.29774(14) -0.02220(8) 0.0392(3) Uani 1 1 d . . .
C21 C 0.04021(19) 0.30210(14) -0.00649(8) 0.0376(3) Uani 1 1 d . . .
C16 C -0.23435(15) 0.25722(13) 0.18680(7) 0.0300(3) Uani 1 1 d . . .
C12 C -0.07275(17) 0.08133(14) 0.23827(7) 0.0331(3) Uani 1 1 d . . .
C35 C 0.5647(2) 0.09302(15) -0.09884(8) 0.0394(3) Uani 1 1 d . . .
C20 C -0.0410(2) 0.28938(16) -0.07194(9) 0.0451(4) Uani 1 1 d . . .
C33 C 0.6031(2) 0.19211(15) 0.00446(8) 0.0404(3) Uani 1 1 d . . .
C19 C -0.0133(2) 0.18481(17) -0.11180(9) 0.0474(4) Uani 1 1 d . . .
C37 C 0.3650(3) 0.41661(19) -0.12193(12) 0.0558(5) Uani 1 1 d . . .
H11A H -0.448(3) 0.138(2) 0.2377(12) 0.067 Uiso 1 1 d . . .
H11B H -0.354(3) 0.036(2) 0.2730(12) 0.067 Uiso 1 1 d . . .
H16 H -0.338(2) 0.3055(15) 0.1779(9) 0.034(4) Uiso 1 1 d . . .
H33 H 0.648(3) 0.1846(18) 0.0522(11) 0.052(5) Uiso 1 1 d . . .
H13 H 0.161(2) 0.0826(17) 0.2242(9) 0.044(5) Uiso 1 1 d . . .
H15 H -0.105(2) 0.3816(17) 0.1371(9) 0.039(4) Uiso 1 1 d . . .
H32 H 0.495(3) 0.3674(18) 0.0066(11) 0.050(5) Uiso 1 1 d . . .
H21 H 0.019(2) 0.3723(18) 0.0197(9) 0.044(5) Uiso 1 1 d . . .
H35 H 0.584(2) 0.0187(17) -0.1238(9) 0.040(4) Uiso 1 1 d . . .
H12 H -0.068(2) 0.0081(19) 0.2621(10) 0.048(5) Uiso 1 1 d . . .
H17 H 0.246(2) 0.0455(19) -0.0006(10) 0.050(5) Uiso 1 1 d . . .
H36 H 0.431(3) 0.190(2) -0.1748(14) 0.076(7) Uiso 1 1 d . . .
H20 H -0.115(3) 0.355(2) -0.0895(11) 0.055(5) Uiso 1 1 d . . .
H18 H 0.117(2) 0.0184(19) -0.1064(10) 0.049(5) Uiso 1 1 d . . .
H19 H -0.061(3) 0.175(2) -0.1577(12) 0.059(6) Uiso 1 1 d . . .
H30 H 0.446(4) 0.480(3) -0.1315(16) 0.108(10) Uiso 1 1 d . . .
H31 H 0.317(3) 0.468(2) -0.0892(13) 0.084(8) Uiso 1 1 d . . .
H37 H 0.272(4) 0.394(3) -0.1545(16) 0.101(10) Uiso 1 1 d . . .

loop_
_atom_site_aniso_label
_atom_site_aniso_U_11
_atom_site_aniso_U_22
_atom_site_aniso_U_33
_atom_site_aniso_U_23
_atom_site_aniso_U_13
_atom_site_aniso_U_12
S11 0.02334(16) 0.03343(19) 0.03118(18) -0.00517(12) 0.00425(12) 0.00137(11)
C17 0.0272(6) 0.0317(6) 0.0290(6) 0.0024(5) 0.0054(5) 0.0017(5)
C15 0.0244(6) 0.0286(6) 0.0317(6) 0.0013(5) 0.0027(5) 0.0029(5)
N12 0.0298(5) 0.0349(6) 0.0267(5) -0.0021(4) 0.0039(4) 0.0074(4)
O11 0.0236(5) 0.0604(7) 0.0354(5) -0.0110(5) 0.0004(4) 0.0014(4)
N13 0.0360(6) 0.0332(6) 0.0283(6) 0.0002(4) 0.0019(4) 0.0037(5)
C14 0.0242(5) 0.0294(6) 0.0265(6) -0.0042(5) 0.0020(4) 0.0025(5)
C13 0.0284(6) 0.0336(7) 0.0306(7) -0.0006(5) 0.0023(5) 0.0096(5)
C31 0.0373(7) 0.0349(7) 0.0377(8) 0.0048(6) 0.0029(6) 0.0008(6)
N34 0.0442(7) 0.0344(6) 0.0315(6) 0.0006(5) 0.0010(5) 0.0034(5)
C36 0.0495(9) 0.0415(8) 0.0278(7) 0.0026(6) 0.0000(6) 0.0017(6)
O12 0.0398(5) 0.0294(5) 0.0508(6) -0.0045(4) 0.0147(5) -0.0030(4)
C11 0.0295(6) 0.0321(6) 0.0284(6) -0.0007(5) 0.0057(5) 0.0022(5)
C18 0.0488(8) 0.0428(8) 0.0299(7) -0.0015(6) -0.0007(6) 0.0004(7)
N11 0.0348(6) 0.0468(8) 0.0546(9) 0.0150(6) 0.0160(6) 0.0047(6)
C32 0.0470(8) 0.0334(7) 0.0362(8) -0.0045(6) 0.0029(6) 0.0010(6)
C21 0.0371(7) 0.0348(7) 0.0399(8) 0.0044(6) 0.0030(6) 0.0078(6)
C16 0.0239(6) 0.0322(6) 0.0333(7) 0.0004(5) 0.0028(5) 0.0048(5)
C12 0.0361(7) 0.0329(7) 0.0307(7) 0.0049(5) 0.0066(5) 0.0068(5)
C35 0.0499(8) 0.0372(7) 0.0307(7) -0.0027(6) 0.0051(6) 0.0043(6)
C20 0.0416(8) 0.0471(9) 0.0433(9) 0.0107(7) -0.0036(6) 0.0080(7)
C33 0.0492(9) 0.0399(8) 0.0296(7) -0.0023(6) -0.0012(6) 0.0015(6)
C19 0.0511(9) 0.0536(10) 0.0329(8) 0.0038(7) -0.0072(7) 0.0012(7)
C37 0.0630(12) 0.0429(9) 0.0582(12) 0.0098(8) -0.0004(9) 0.0135(9)

loop_
_atom_type_symbol
_atom_type_description
_atom_type_scat_dispersion_real
_atom_type_scat_dispersion_imag
_atom_type_scat_source
C C 0.0033 0.0016 'International Tables Vol C Tables 4.2.6.8 and 6.1.1.4'
H H 0.0000 0.0000 'International Tables Vol C Tables 4.2.6.8 and 6.1.1.4'
N N 0.0061 0.0033 'International Tables Vol C Tables 4.2.6.8 and 6.1.1.4'
O O 0.0106 0.0060 'International Tables Vol C Tables 4.2.6.8 and 6.1.1.4'
S S 0.1246 0.1234 'International Tables Vol C Tables 4.2.6.8 and 6.1.1.4'

loop_
_geom_angle_atom_site_label_1
_geom_angle_atom_site_label_2
_geom_angle_atom_site_label_3
_geom_angle
_geom_angle_site_symmetry_1
_geom_angle_site_symmetry_3
O11 S11 O12 114.63(7) . .
O11 S11 N12 106.40(6) . .
O12 S11 N12 114.89(6) . .
O11 S11 C14 106.63(7) . .
O12 S11 C14 107.40(6) . .
N12 S11 C14 106.29(6) . .
N12 C17 N13 113.23(11) . .
N12 C17 C21 130.52(13) . .
N13 C17 C21 116.24(13) . .
C16 C15 C14 120.43(13) . .
C17 N12 S11 122.36(9) . .
C18 N13 C17 123.92(13) . .
C15 C14 C13 119.45(12) . .
C15 C14 S11 121.42(11) . .
C13 C14 S11 119.09(10) . .
C12 C13 C14 120.53(12) . .
C32 C31 C36 117.26(13) . .
C32 C31 C37 121.13(15) . .
C36 C31 C37 121.62(15) . .
C33 N34 C35 117.29(13) . .
C35 C36 C31 119.40(14) . .
N11 C11 C16 120.96(12) . .
N11 C11 C12 120.77(13) . .
C16 C11 C12 118.27(12) . .
N13 C18 C19 120.79(16) . .
C33 C32 C31 119.73(14) . .
C20 C21 C17 120.12(15) . .
C15 C16 C11 120.56(12) . .
C13 C12 C11 120.75(13) . .
N34 C35 C36 123.10(14) . .
C21 C20 C19 121.10(15) . .
N34 C33 C32 123.21(14) . .
C18 C19 C20 117.82(15) . .

loop_
_geom_bond_atom_site_label_1
_geom_bond_atom_site_label_2
_geom_bond_distance
_geom_bond_site_symmetry_2
S11 O11 1.4497(12) .
S11 O12 1.4507(11) .
S11 N12 1.5816(12) .
S11 C14 1.7585(14) .
C17 N12 1.3525(18) .
C17 N13 1.3602(18) .
C17 C21 1.4163(19) .
C15 C16 1.3872(19) .
C15 C14 1.3900(17) .
N13 C18 1.3506(19) .
C14 C13 1.3938(19) .
C13 C12 1.378(2) .
C31 C32 1.386(2) .
C31 C36 1.391(2) .
C31 C37 1.501(2) .
N34 C33 1.338(2) .
N34 C35 1.337(2) .
C36 C35 1.380(2) .
C11 N11 1.3642(19) .
C11 C16 1.4047(19) .
C11 C12 1.4076(19) .
C18 C19 1.363(2) .
C32 C33 1.373(2) .
C21 C20 1.374(2) .
C20 C19 1.398(3) .
